data_2219163
loop_
_publ_author_name
'Li, Xiuhua'
'Zuo, Ya'

_publ_section_title
;
 Di-\m-aqua-bis[diaquabis(thiocyanato-\k<i>N</i>)iron(II)]
 4-(4-chlorophenyl)-1,2,4-triazole hexasolvate
;
_journal_coeditor_code SI2093
_journal_issue 8
_journal_name_full 'Acta Crystallographica Section E'
_journal_page_first m996
_journal_page_last m997
_journal_paper_doi 10.1107/S1600536808019326
_journal_volume 64
_journal_year 2008
_chemical_formula_iupac '[Fe2 (N C S)4 (H2 O)6], 6C8 H6 Cl N3'
_chemical_formula_moiety 'C4 H12 Fe2 N4 O6 S4, 6(C8 H6 Cl N3)'
_chemical_formula_sum 'C52 H48 Cl6 Fe2 N22 O6 S4'
_chemical_formula_weight 1529.76
_chemical_name_systematic
;
Di-\m-aqua-bis[diaquabis(thiocyanato-\kN)iron(II)]
4-(4-chlorophenyl)-1,2,4-triazole hexasolvate
;
_space_group_IT_number 2
_symmetry_cell_setting triclinic
_symmetry_space_group_name_Hall '-P 1'
_symmetry_space_group_name_H-M 'P -1'
_atom_sites_solution_hydrogens geom
_atom_sites_solution_primary direct
_atom_sites_solution_secondary difmap
_audit_creation_method SHELXL-97
_cell_angle_alpha 105.613(10)
_cell_angle_beta 97.750(10)
_cell_angle_gamma 97.932(7)
_cell_formula_units_Z 1
_cell_length_a 7.944(3)
_cell_length_b 11.085(5)
_cell_length_c 19.912(10)
_cell_measurement_reflns_used 1471
_cell_measurement_temperature 298(2)
_cell_measurement_theta_max 22.016
_cell_measurement_theta_min 2.482
_cell_volume 1645.2(13)
_computing_cell_refinement 'SAINT (Bruker, 1998)'
_computing_data_collection 'SMART (Bruker, 1998)'
_computing_data_reduction 'SAINT (Bruker, 1998)'
_computing_molecular_graphics 'SHELXTL (Sheldrick, 2008)'
_computing_publication_material 'SHELXTL (Sheldrick, 2008) and PLATON (Spek, 2003)'
_computing_structure_refinement 'SHELXL97 (Sheldrick, 2008)'
_computing_structure_solution 'SHELXS97 (Sheldrick, 2008)'
_diffrn_ambient_temperature 298(2)
_diffrn_measured_fraction_theta_full 0.979
_diffrn_measured_fraction_theta_max 0.979
_diffrn_measurement_device_type 'Bruker SMART CCD area-detector'
_diffrn_measurement_method '\f and \w'
_diffrn_radiation_monochromator graphite
_diffrn_radiation_source 'fine-focus sealed tube'
_diffrn_radiation_type MoK\a
_diffrn_radiation_wavelength 0.71073
_diffrn_reflns_av_R_equivalents 0.0321
_diffrn_reflns_av_sigmaI/netI 0.0983
_diffrn_reflns_limit_h_max 9
_diffrn_reflns_limit_h_min -9
_diffrn_reflns_limit_k_max 13
_diffrn_reflns_limit_k_min -11
_diffrn_reflns_limit_l_max 23
_diffrn_reflns_limit_l_min -21
_diffrn_reflns_number 8642
_diffrn_reflns_theta_full 25.03
_diffrn_reflns_theta_max 25.03
_diffrn_reflns_theta_min 2.44
_exptl_absorpt_coefficient_mu 0.877
_exptl_absorpt_correction_T_max 0.8652
_exptl_absorpt_correction_T_min 0.8105
_exptl_absorpt_correction_type multi-scan
_exptl_absorpt_process_details '(SADABS; Sheldrick, 1996)'
_exptl_crystal_colour Green
_exptl_crystal_density_diffrn 1.544
_exptl_crystal_density_method 'not measured'
_exptl_crystal_description Block
_exptl_crystal_F_000 780
_exptl_crystal_size_max 0.25
_exptl_crystal_size_mid 0.21
_exptl_crystal_size_min 0.17
_refine_diff_density_max 0.252
_refine_diff_density_min -0.243
_refine_ls_extinction_method none
_refine_ls_goodness_of_fit_ref 0.773
_refine_ls_hydrogen_treatment mixed
_refine_ls_matrix_type full
_refine_ls_number_parameters 439
_refine_ls_number_reflns 5705
_refine_ls_number_restraints 9
_refine_ls_restrained_S_all 0.772
_refine_ls_R_factor_all 0.1001
_refine_ls_R_factor_gt 0.0438
_refine_ls_shift/su_max 0.002
_refine_ls_shift/su_mean 0.000
_refine_ls_structure_factor_coef Fsqd
_refine_ls_weighting_details 'w=1/[\s^2^(Fo^2^)+(0.0191P)^2^] where P=(Fo^2^+2Fc^2^)/3'
_refine_ls_weighting_scheme calc
_refine_ls_wR_factor_gt 0.0647
_refine_ls_wR_factor_ref 0.0763
_reflns_number_gt 2903
_reflns_number_total 5705
_reflns_threshold_expression I>2\s(I)
_cod_data_source_file si2093.cif
_cod_data_source_block I
_cod_depositor_comments
;
The following automatic conversions were performed:
'_symmetry_cell_setting' value 'Triclinic' changed to 'triclinic'
according to '/home/saulius/struct/CIF-dictionaries/cif_core.dic'
dictionary named 'cif_core.dic' version 2.4.1 from 2010-06-29.

Automatic conversion script
Id: cif_fix_enum 1527 2010-12-29 10:47:43Z saulius 

The following automatic conversions were performed:

'_symmetry_cell_setting' value 'Triclinic' changed to 'triclinic'
according to /home/saulius/struct/CIF-dictionaries/cif_core.dic
dictionary named 'cif_core.dic' version 2.4.1 from 2010-06-29.

Automatic conversion script
Id: cif_fix_values 1715 2011-07-08 13:25:40Z adriana 
;
_cod_original_cell_volume 1645.1(12)
_cod_database_code 2219163
_cod_database_fobs_code 2219163

loop_
_symmetry_equiv_pos_as_xyz
'x, y, z'
'-x, -y, -z'

loop_
_atom_site_type_symbol
_atom_site_label
_atom_site_fract_x
_atom_site_fract_y
_atom_site_fract_z
_atom_site_U_iso_or_equiv
_atom_site_adp_type
_atom_site_calc_flag
_atom_site_refinement_flags
_atom_site_occupancy
Fe Fe1 0.53640(6) 0.12392(5) 0.46090(2) 0.04255(16) Uani d . 1
Cl Cl1 0.81665(15) 0.70325(12) -0.09593(6) 0.0942(4) Uani d . 1
Cl Cl2 0.41822(16) 0.88209(11) 0.91545(5) 0.0932(4) Uani d . 1
Cl Cl3 0.28229(14) 0.59403(11) 1.00137(5) 0.0879(4) Uani d . 1
N N1 0.5944(4) 0.2571(3) 0.56111(15) 0.0518(9) Uani d . 1
N N2 0.4754(3) -0.0065(3) 0.35844(15) 0.0493(8) Uani d . 1
N N3 1.0886(4) 1.1192(3) 0.31387(16) 0.0633(10) Uani d . 1
N N4 0.9153(4) 1.0935(3) 0.31608(16) 0.0545(9) Uani d . 1
N N5 0.9562(4) 0.9986(3) 0.20814(15) 0.0469(8) Uani d . 1
N N6 0.2192(4) 0.4095(3) 0.51909(16) 0.0575(9) Uani d . 1
N N7 0.0498(4) 0.3852(3) 0.53051(17) 0.0575(9) Uani d . 1
N N8 0.2018(4) 0.5377(3) 0.62253(16) 0.0447(8) Uani d . 1
N N9 0.1490(4) 0.1463(3) 0.59896(14) 0.0468(8) Uani d . 1
N N10 -0.0244(4) 0.1290(3) 0.60322(15) 0.0461(8) Uani d . 1
N N11 0.1199(3) 0.2618(3) 0.70379(14) 0.0395(7) Uani d . 1
O O1 0.3213(3) 0.0112(2) 0.49662(13) 0.0402(6) Uani d D 1
O O2 0.7680(3) 0.2021(3) 0.43624(14) 0.0524(7) Uani d D 1
O O3 0.3662(3) 0.2333(3) 0.42643(14) 0.0517(7) Uani d D 1
S S1 0.67311(13) 0.44880(10) 0.69114(5) 0.0643(3) Uani d . 1
S S2 0.40098(12) -0.15078(10) 0.21581(5) 0.0616(3) Uani d . 1
C C1 0.6275(4) 0.3375(3) 0.61526(19) 0.0414(9) Uani d . 1
C C2 0.4443(4) -0.0668(3) 0.29919(19) 0.0432(10) Uani d . 1
C C3 0.8410(5) 1.0220(4) 0.2526(2) 0.0539(11) Uani d . 1
H H7 0.7229 0.9906 0.2394 0.065 Uiso calc R 1
C C4 1.1071(5) 1.0625(4) 0.2506(2) 0.0658(13) Uani d . 1
H H8 1.2132 1.0651 0.2357 0.079 Uiso calc R 1
C C5 0.9232(5) 0.9260(4) 0.13488(19) 0.0478(10) Uani d . 1
C C6 1.0521(5) 0.9321(4) 0.0947(2) 0.0678(13) Uani d . 1
H H9 1.1598 0.9828 0.1154 0.081 Uiso calc R 1
C C7 1.0201(5) 0.8626(4) 0.0238(2) 0.0769(14) Uani d . 1
H H10 1.1065 0.8654 -0.0032 0.092 Uiso calc R 1
C C8 0.8611(5) 0.7902(4) -0.00595(19) 0.0603(11) Uani d . 1
C C9 0.7322(5) 0.7823(4) 0.0331(2) 0.0647(12) Uani d . 1
H H11 0.6246 0.7318 0.0120 0.078 Uiso calc R 1
C C10 0.7645(5) 0.8500(4) 0.1036(2) 0.0633(12) Uani d . 1
H H12 0.6784 0.8446 0.1305 0.076 Uiso calc R 1
C C11 0.0450(5) 0.4635(4) 0.5915(2) 0.0558(11) Uani d . 1
H H13 -0.0540 0.4683 0.6115 0.067 Uiso calc R 1
C C12 0.3038(5) 0.5010(4) 0.5745(2) 0.0594(11) Uani d . 1
H H14 0.4198 0.5364 0.5802 0.071 Uiso calc R 1
C C13 0.2501(5) 0.6260(3) 0.69190(19) 0.0439(9) Uani d . 1
C C14 0.1375(5) 0.6350(4) 0.7392(2) 0.0592(11) Uani d . 1
H H15 0.0265 0.5867 0.7250 0.071 Uiso calc R 1
C C15 0.1885(5) 0.7152(4) 0.8074(2) 0.0665(12) Uani d . 1
H H16 0.1112 0.7220 0.8389 0.080 Uiso calc R 1
C C16 0.3512(6) 0.7843(4) 0.82879(19) 0.0579(11) Uani d . 1
C C17 0.4632(5) 0.7791(4) 0.7819(2) 0.0668(13) Uani d . 1
H H17 0.5730 0.8292 0.7963 0.080 Uiso calc R 1
C C18 0.4138(5) 0.7001(4) 0.7134(2) 0.0657(12) Uani d . 1
H H18 0.4902 0.6966 0.6817 0.079 Uiso calc R 1
C C19 -0.0374(4) 0.1979(3) 0.66556(19) 0.0474(10) Uani d . 1
H H19 -0.1410 0.2029 0.6821 0.057 Uiso calc R 1
C C20 0.2307(5) 0.2255(3) 0.65901(19) 0.0497(10) Uani d . 1
H H20 0.3497 0.2536 0.6699 0.060 Uiso calc R 1
C C21 0.1591(4) 0.3441(3) 0.77494(18) 0.0412(9) Uani d . 1
C C22 0.0297(4) 0.3605(3) 0.81508(19) 0.0527(11) Uani d . 1
H H21 -0.0833 0.3191 0.7954 0.063 Uiso calc R 1
C C23 0.0681(5) 0.4380(4) 0.8839(2) 0.0591(11) Uani d . 1
H H22 -0.0194 0.4500 0.9104 0.071 Uiso calc R 1
C C24 0.2350(5) 0.4975(4) 0.91359(19) 0.0560(11) Uani d . 1
C C25 0.3640(5) 0.4839(4) 0.8742(2) 0.0591(11) Uani d . 1
H H23 0.4763 0.5268 0.8941 0.071 Uiso calc R 1
C C26 0.3268(4) 0.4065(3) 0.80535(19) 0.0524(10) Uani d . 1
H H24 0.4147 0.3961 0.7790 0.063 Uiso calc R 1
H H1 0.237(3) -0.039(3) 0.4646(12) 0.094(15) Uiso d D 1
H H2 0.276(4) 0.058(3) 0.5303(14) 0.108(18) Uiso d D 1
H H3 0.854(3) 0.260(3) 0.4649(14) 0.108(18) Uiso d D 1
H H4 0.809(4) 0.170(3) 0.3975(10) 0.078(15) Uiso d D 1
H H5 0.323(4) 0.287(3) 0.4580(14) 0.100(17) Uiso d D 1
H H6 0.279(3) 0.192(3) 0.3924(12) 0.085(15) Uiso d D 1

loop_
_atom_site_aniso_label
_atom_site_aniso_U_11
_atom_site_aniso_U_22
_atom_site_aniso_U_33
_atom_site_aniso_U_12
_atom_site_aniso_U_13
_atom_site_aniso_U_23
Fe1 0.0324(3) 0.0523(3) 0.0402(3) 0.0071(3) 0.0074(2) 0.0088(3)
Cl1 0.0811(9) 0.1224(11) 0.0619(7) 0.0147(8) 0.0189(6) -0.0027(7)
Cl2 0.1116(11) 0.0920(9) 0.0594(7) 0.0173(8) 0.0104(7) -0.0025(6)
Cl3 0.0801(8) 0.1053(10) 0.0563(7) -0.0014(7) 0.0202(6) -0.0076(7)
N1 0.043(2) 0.057(2) 0.050(2) 0.0085(17) 0.0069(16) 0.0060(17)
N2 0.0364(19) 0.060(2) 0.050(2) 0.0120(16) 0.0093(16) 0.0124(18)
N3 0.046(2) 0.089(3) 0.051(2) 0.0173(19) 0.0071(18) 0.012(2)
N4 0.040(2) 0.072(2) 0.052(2) 0.0103(18) 0.0118(17) 0.0165(18)
N5 0.0368(19) 0.060(2) 0.048(2) 0.0127(17) 0.0119(17) 0.0190(17)
N6 0.050(2) 0.057(2) 0.059(2) 0.0136(18) 0.0077(18) 0.0059(18)
N7 0.047(2) 0.057(2) 0.062(2) 0.0009(18) 0.0069(18) 0.0117(19)
N8 0.0355(19) 0.046(2) 0.051(2) 0.0050(16) 0.0086(16) 0.0118(16)
N9 0.0387(19) 0.052(2) 0.046(2) 0.0069(16) 0.0086(16) 0.0082(17)
N10 0.0346(19) 0.054(2) 0.0464(19) 0.0113(16) 0.0056(15) 0.0086(17)
N11 0.0306(18) 0.0447(19) 0.0417(18) 0.0053(15) 0.0082(15) 0.0103(15)
O1 0.0296(14) 0.0511(17) 0.0322(14) 0.0038(13) 0.0064(12) 0.0007(12)
O2 0.0385(16) 0.0649(19) 0.0454(17) -0.0036(15) 0.0167(14) 0.0044(15)
O3 0.0391(16) 0.0647(19) 0.0468(17) 0.0134(15) 0.0049(15) 0.0081(15)
S1 0.0502(7) 0.0720(8) 0.0539(6) 0.0008(6) 0.0134(5) -0.0062(6)
S2 0.0481(7) 0.0740(8) 0.0474(6) -0.0018(6) 0.0103(5) -0.0020(6)
C1 0.024(2) 0.050(3) 0.052(2) 0.0080(18) 0.0129(18) 0.014(2)
C2 0.026(2) 0.048(3) 0.051(2) 0.0037(18) 0.0081(19) 0.009(2)
C3 0.037(2) 0.066(3) 0.060(3) 0.005(2) 0.014(2) 0.022(2)
C4 0.036(3) 0.095(4) 0.060(3) 0.004(2) 0.005(2) 0.019(3)
C5 0.042(2) 0.060(3) 0.046(2) 0.014(2) 0.011(2) 0.019(2)
C6 0.049(3) 0.092(3) 0.055(3) -0.002(2) 0.013(2) 0.015(3)
C7 0.055(3) 0.116(4) 0.056(3) 0.007(3) 0.020(2) 0.017(3)
C8 0.060(3) 0.068(3) 0.053(3) 0.016(2) 0.016(2) 0.013(2)
C9 0.048(3) 0.075(3) 0.062(3) -0.002(2) 0.014(2) 0.008(2)
C10 0.046(3) 0.077(3) 0.060(3) 0.002(2) 0.016(2) 0.012(2)
C11 0.038(3) 0.060(3) 0.065(3) 0.001(2) 0.013(2) 0.014(2)
C12 0.043(2) 0.066(3) 0.064(3) 0.012(2) 0.015(2) 0.006(2)
C13 0.042(2) 0.046(2) 0.047(2) 0.010(2) 0.011(2) 0.018(2)
C14 0.048(3) 0.062(3) 0.070(3) 0.008(2) 0.019(2) 0.021(2)
C15 0.070(3) 0.072(3) 0.057(3) 0.013(3) 0.024(2) 0.012(2)
C16 0.070(3) 0.054(3) 0.045(3) 0.011(2) 0.008(2) 0.009(2)
C17 0.059(3) 0.069(3) 0.057(3) -0.008(2) 0.009(2) 0.002(2)
C18 0.056(3) 0.077(3) 0.060(3) -0.002(2) 0.022(2) 0.015(2)
C19 0.027(2) 0.062(3) 0.052(2) 0.004(2) 0.0068(19) 0.016(2)
C20 0.034(2) 0.060(3) 0.055(3) 0.010(2) 0.018(2) 0.010(2)
C21 0.034(2) 0.046(2) 0.045(2) 0.0076(18) 0.0099(18) 0.0128(19)
C22 0.035(2) 0.066(3) 0.050(3) 0.002(2) 0.011(2) 0.008(2)
C23 0.047(3) 0.072(3) 0.059(3) 0.012(2) 0.023(2) 0.013(2)
C24 0.063(3) 0.055(3) 0.046(3) 0.007(2) 0.013(2) 0.007(2)
C25 0.044(3) 0.068(3) 0.054(3) 0.001(2) 0.011(2) 0.003(2)
C26 0.036(2) 0.065(3) 0.053(3) 0.009(2) 0.016(2) 0.008(2)

loop_
_atom_type_symbol
_atom_type_description
_atom_type_scat_dispersion_real
_atom_type_scat_dispersion_imag
_atom_type_scat_source
C C 0.0033 0.0016 'International Tables Vol C Tables 4.2.6.8 and 6.1.1.4'
H H 0.0000 0.0000 'International Tables Vol C Tables 4.2.6.8 and 6.1.1.4'
N N 0.0061 0.0033 'International Tables Vol C Tables 4.2.6.8 and 6.1.1.4'
Fe Fe 0.3463 0.8444 'International Tables Vol C Tables 4.2.6.8 and 6.1.1.4'
S S 0.1246 0.1234 'International Tables Vol C Tables 4.2.6.8 and 6.1.1.4'
Cl Cl 0.1484 0.1585 'International Tables Vol C Tables 4.2.6.8 and 6.1.1.4'
O O 0.0106 0.0060 'International Tables Vol C Tables 4.2.6.8 and 6.1.1.4'

loop_
_geom_angle_atom_site_label_1
_geom_angle_atom_site_label_2
_geom_angle_atom_site_label_3
_geom_angle_site_symmetry_1
_geom_angle_site_symmetry_3
_geom_angle
_geom_angle_publ_flag
N1 Fe1 O2 . . 90.22(11) yes
N1 Fe1 O3 . . 89.68(12) yes
O2 Fe1 O3 . . 101.01(10) yes
N1 Fe1 N2 . . 178.33(12) yes
O2 Fe1 N2 . . 89.47(11) ?
O3 Fe1 N2 . . 88.76(11) ?
N1 Fe1 O1 . 2_656 90.32(11) ?
O2 Fe1 O1 . 2_656 89.04(10) yes
O3 Fe1 O1 . 2_656 169.95(9) yes
N2 Fe1 O1 . 2_656 91.32(11) yes
N1 Fe1 O1 . . 89.79(10) ?
O2 Fe1 O1 . . 167.40(10) ?
O3 Fe1 O1 . . 91.59(10) ?
N2 Fe1 O1 . . 90.87(10) ?
O1 Fe1 O1 2_656 . 78.36(9) yes
C1 N1 Fe1 . . 175.9(3) ?
C2 N2 Fe1 . . 172.4(3) ?
C4 N3 N4 . . 107.0(3) ?
C3 N4 N3 . . 105.8(3) ?
C4 N5 C3 . . 102.1(3) ?
C4 N5 C5 . . 129.6(3) ?
C3 N5 C5 . . 128.4(3) ?
C12 N6 N7 . . 106.4(3) ?
C11 N7 N6 . . 106.3(3) ?
C12 N8 C11 . . 103.7(3) ?
C12 N8 C13 . . 128.3(3) ?
C11 N8 C13 . . 127.9(3) ?
C20 N9 N10 . . 106.8(3) ?
C19 N10 N9 . . 106.9(3) ?
C19 N11 C20 . . 103.5(3) ?
C19 N11 C21 . . 128.0(3) ?
C20 N11 C21 . . 128.5(3) ?
Fe1 O1 Fe1 2_656 . 101.64(9) yes
Fe1 O1 H1 2_656 . 104(3) ?
Fe1 O1 H1 . . 119(2) ?
Fe1 O1 H2 2_656 . 110(3) ?
Fe1 O1 H2 . . 114(2) ?
H1 O1 H2 . . 108(2) ?
Fe1 O2 H3 . . 128(2) ?
Fe1 O2 H4 . . 125(2) ?
H3 O2 H4 . . 106(2) ?
Fe1 O3 H5 . . 119(3) ?
Fe1 O3 H6 . . 117(2) ?
H5 O3 H6 . . 106(2) ?
N1 C1 S1 . . 179.6(3) ?
N2 C2 S2 . . 179.7(3) ?
N4 C3 N5 . . 112.2(3) ?
N4 C3 H7 . . 123.9 ?
N5 C3 H7 . . 123.9 ?
N3 C4 N5 . . 112.9(4) ?
N3 C4 H8 . . 123.6 ?
N5 C4 H8 . . 123.6 ?
C10 C5 C6 . . 119.4(4) ?
C10 C5 N5 . . 120.8(3) ?
C6 C5 N5 . . 119.8(3) ?
C5 C6 C7 . . 119.9(4) ?
C5 C6 H9 . . 120.1 ?
C7 C6 H9 . . 120.1 ?
C8 C7 C6 . . 119.4(4) ?
C8 C7 H10 . . 120.3 ?
C6 C7 H10 . . 120.3 ?
C7 C8 C9 . . 121.6(4) ?
C7 C8 Cl1 . . 120.2(3) ?
C9 C8 Cl1 . . 118.2(3) ?
C8 C9 C10 . . 119.0(4) ?
C8 C9 H11 . . 120.5 ?
C10 C9 H11 . . 120.5 ?
C9 C10 C5 . . 120.7(4) ?
C9 C10 H12 . . 119.6 ?
C5 C10 H12 . . 119.6 ?
N7 C11 N8 . . 111.9(3) ?
N7 C11 H13 . . 124.0 ?
N8 C11 H13 . . 124.0 ?
N6 C12 N8 . . 111.7(3) ?
N6 C12 H14 . . 124.2 ?
N8 C12 H14 . . 124.2 ?
C14 C13 C18 . . 119.2(4) ?
C14 C13 N8 . . 120.7(3) ?
C18 C13 N8 . . 120.1(3) ?
C15 C14 C13 . . 120.4(4) ?
C15 C14 H15 . . 119.8 ?
C13 C14 H15 . . 119.8 ?
C16 C15 C14 . . 120.1(4) ?
C16 C15 H16 . . 120.0 ?
C14 C15 H16 . . 120.0 ?
C15 C16 C17 . . 120.2(4) ?
C15 C16 Cl2 . . 120.3(3) ?
C17 C16 Cl2 . . 119.4(3) ?
C16 C17 C18 . . 120.3(4) ?
C16 C17 H17 . . 119.8 ?
C18 C17 H17 . . 119.8 ?
C17 C18 C13 . . 119.7(4) ?
C17 C18 H18 . . 120.1 ?
C13 C18 H18 . . 120.1 ?
N10 C19 N11 . . 111.4(3) ?
N10 C19 H19 . . 124.3 ?
N11 C19 H19 . . 124.3 ?
N9 C20 N11 . . 111.3(3) ?
N9 C20 H20 . . 124.3 ?
N11 C20 H20 . . 124.3 ?
C26 C21 C22 . . 119.0(3) ?
C26 C21 N11 . . 120.8(3) ?
C22 C21 N11 . . 120.2(3) ?
C23 C22 C21 . . 120.1(3) ?
C23 C22 H21 . . 119.9 ?
C21 C22 H21 . . 119.9 ?
C24 C23 C22 . . 120.2(4) ?
C24 C23 H22 . . 119.9 ?
C22 C23 H22 . . 119.9 ?
C25 C24 C23 . . 120.4(4) ?
C25 C24 Cl3 . . 119.9(3) ?
C23 C24 Cl3 . . 119.7(3) ?
C24 C25 C26 . . 119.8(4) ?
C24 C25 H23 . . 120.1 ?
C26 C25 H23 . . 120.1 ?
C25 C26 C21 . . 120.4(3) ?
C25 C26 H24 . . 119.8 ?
C21 C26 H24 . . 119.8 ?

loop_
_geom_bond_atom_site_label_1
_geom_bond_atom_site_label_2
_geom_bond_site_symmetry_2
_geom_bond_distance
_geom_bond_publ_flag
Fe1 N1 . 2.086(3) yes
Fe1 O2 . 2.100(2) yes
Fe1 O3 . 2.102(3) yes
Fe1 N2 . 2.107(3) yes
Fe1 O1 2_656 2.264(3) yes
Fe1 O1 . 2.281(2) yes
Cl1 C8 . 1.752(4) ?
Cl2 C16 . 1.738(4) ?
Cl3 C24 . 1.745(4) ?
N1 C1 . 1.169(4) ?
N2 C2 . 1.162(4) ?
N3 C4 . 1.285(4) ?
N3 N4 . 1.376(4) ?
N4 C3 . 1.305(4) ?
N5 C4 . 1.351(4) ?
N5 C3 . 1.360(4) ?
N5 C5 . 1.432(4) ?
N6 C12 . 1.306(4) ?
N6 N7 . 1.397(4) ?
N7 C11 . 1.298(4) ?
N8 C12 . 1.352(4) ?
N8 C11 . 1.359(4) ?
N8 C13 . 1.428(4) ?
N9 C20 . 1.300(4) ?
N9 N10 . 1.381(3) ?
N10 C19 . 1.296(4) ?
N11 C19 . 1.361(4) ?
N11 C20 . 1.359(4) ?
N11 C21 . 1.429(4) ?
O1 Fe1 2_656 2.264(3) ?
O1 H1 . 0.869(10) ?
O1 H2 . 0.880(10) ?
O2 H3 . 0.884(10) ?
O2 H4 . 0.881(10) ?
O3 H5 . 0.885(10) ?
O3 H6 . 0.875(10) ?
S1 C1 . 1.632(4) ?
S2 C2 . 1.633(4) ?
C3 H7 . 0.9300 ?
C4 H8 . 0.9300 ?
C5 C10 . 1.378(4) ?
C5 C6 . 1.387(4) ?
C6 C7 . 1.383(5) ?
C6 H9 . 0.9300 ?
C7 C8 . 1.362(5) ?
C7 H10 . 0.9300 ?
C8 C9 . 1.373(4) ?
C9 C10 . 1.372(4) ?
C9 H11 . 0.9300 ?
C10 H12 . 0.9300 ?
C11 H13 . 0.9300 ?
C12 H14 . 0.9300 ?
C13 C14 . 1.377(4) ?
C13 C18 . 1.384(4) ?
C14 C15 . 1.380(4) ?
C14 H15 . 0.9300 ?
C15 C16 . 1.357(5) ?
C15 H16 . 0.9300 ?
C16 C17 . 1.370(4) ?
C17 C18 . 1.378(4) ?
C17 H17 . 0.9300 ?
C18 H18 . 0.9300 ?
C19 H19 . 0.9300 ?
C20 H20 . 0.9300 ?
C21 C26 . 1.387(4) ?
C21 C22 . 1.387(4) ?
C22 C23 . 1.374(4) ?
C22 H21 . 0.9300 ?
C23 C24 . 1.371(4) ?
C23 H22 . 0.9300 ?
C24 C25 . 1.372(4) ?
C25 C26 . 1.375(4) ?
C25 H23 . 0.9300 ?
C26 H24 . 0.9300 ?

loop_
_geom_hbond_atom_site_label_D
_geom_hbond_atom_site_label_H
_geom_hbond_atom_site_label_A
_geom_hbond_site_symmetry_A
_geom_hbond_distance_DH
_geom_hbond_distance_HA
_geom_hbond_distance_DA
_geom_hbond_angle_DHA
_geom_hbond_publ_flag
O1 H1 N10 2_556 0.87(3) 1.97(3) 2.827(4) 170(3) yes
O1 H2 N9 . 0.88(3) 1.94(3) 2.819(4) 173(3) yes
O2 H3 N7 1_655 0.88(3) 1.98(3) 2.866(5) 178(3) yes
O2 H4 N4 1_545 0.88(2) 1.97(3) 2.853(4) 175(3) yes
O3 H5 N6 . 0.88(3) 1.92(3) 2.802(4) 174(3) yes
O3 H6 N3 1_445 0.88(2) 1.93(2) 2.803(4) 172(3) yes
C3 H7 S2 1_565 0.93 2.72 3.624(5) 165 yes
C22 H21 S2 2_556 0.93 2.87 3.736(5) 156 yes
C11 H13 S1 1_455 0.93 2.87 3.783(5) 167 yes
